data_2001660
loop_
_publ_author_name
'Powell, A. V.'
'Battle, P. D.'
'Gore, J. G.'

_publ_section_title
;
 Structure of Sr~4~IrO~6~ by time-of-flight neutron powder diffraction
;
_journal_issue 5
_journal_name_full 'Acta Crystallographica Section C'
_journal_page_first 852
_journal_page_last 854
_journal_paper_doi 10.1107/S0108270192012721
_journal_volume 49
_journal_year 1993
_chemical_formula_sum 'Ir O6 Sr4'
_chemical_formula_weight 638.7
_symmetry_cell_setting rhombohedral
_symmetry_space_group_name_Hall '-R 3 2"c'
_symmetry_space_group_name_H-M 'R -3 c'
_cell_angle_alpha 90
_cell_angle_beta 90
_cell_angle_gamma 120
_cell_formula_units_Z 6
_cell_length_a 9.73439(9)
_cell_length_b 9.73439(9)
_cell_length_c 11.8920(2)
_cell_volume 975.89(2)
_diffrn_radiation_probe neutron
_diffrn_radiation_type Neutron
_exptl_crystal_density_diffrn 6.52
_exptl_crystal_F_000 417.8
_cod_data_source_file hu1016.cif
_cod_data_source_block hu1016_structure_1_of_1
_cod_original_cell_volume 975.9
_cod_original_sg_symbol_H-M 'R -3 c {hexagonal axes}'
_cod_database_code 2001660

loop_
_atom_site_label
_atom_site_fract_x
_atom_site_fract_y
_atom_site_fract_z
Sr(1) .00000 .00000 .2500
Sr(2) .36550(9) .00000 .25000
Ir .00000 .00000 .00000
O .18402(9) .02677(9) .09891(6)

loop_
_geom_angle_atom_site_label_1
_geom_angle_atom_site_label_2
_geom_angle_atom_site_label_3
_geom_angle
O Ir O 180.0
O Ir O 90.290(10)
O Ir O 89.710(10)
O Sr(1) O 72.410(10)
O Sr(1) O 150.06(2)
O Sr(1) O 130.64(2)
O Sr(1) O 94.960(10)

loop_
_geom_bond_atom_site_label_1
_geom_bond_atom_site_label_2
_geom_bond_distance
Sr(1) O 2.4570(10)
Sr(2) O 2.623(2)
Sr(2) O 2.595(2)
Sr(2) O 2.774(2)
Sr(2) O 2.615(2)
Sr(2) O 2.614(2)
Ir O 2.0470(10)
